data_7014027
loop_
_publ_author_name
'Anantharaman, Ganapathi'
'Chandrasekhar, Vadapalli'
'Walawalkar, Mrinalini G.'
'Roesky, Herbert W.'
'Vidovic, Denis'
'Magull, Jorg'
'Noltemeyer, Mathias'

_publ_section_title
;
 Molecular zinc phosphonates: synthesis and X-ray crystal structures of
 [[(ZnMe)4(THF)2][tBuPO3]2] and
 [[(ZnEt)3(Zn(THF))3][tBuPO3]4[mu3-OEt]].
;
_journal_issue 8
_journal_name_full 'Dalton transactions (Cambridge, England : 2003)'
_journal_page_first 1271
_journal_page_last 1275
_journal_paper_doi 10.1039/b400168k
_journal_year 2004
_chemical_formula_sum 'C36 H80 O16 P4 Zn6'
_chemical_formula_weight 1285.10
_chemical_name_systematic
;
?
;
_space_group_IT_number 2
_symmetry_cell_setting triclinic
_symmetry_space_group_name_Hall '-P 1'
_symmetry_space_group_name_H-M 'P -1'
_atom_sites_solution_hydrogens geom
_atom_sites_solution_primary direct
_atom_sites_solution_secondary difmap
_audit_creation_method SHELXL-97
_cell_angle_alpha 89.39(3)
_cell_angle_beta 85.99(3)
_cell_angle_gamma 78.10(3)
_cell_formula_units_Z 2
_cell_length_a 12.512(3)
_cell_length_b 13.218(3)
_cell_length_c 16.542(3)
_cell_measurement_temperature 133(2)
_cell_volume 2670.4(11)
_computing_structure_refinement 'SHELXL-97 (Sheldrick, 1997)'
_computing_structure_solution 'SHELXS-97 (Sheldrick, 1990)'
_diffrn_ambient_temperature 133(2)
_diffrn_measured_fraction_theta_full 0.977
_diffrn_measured_fraction_theta_max 0.977
_diffrn_radiation_monochromator graphite
_diffrn_radiation_source 'fine-focus sealed tube'
_diffrn_radiation_type MoK\a
_diffrn_radiation_wavelength 0.71073
_diffrn_reflns_av_R_equivalents 0.0981
_diffrn_reflns_av_sigmaI/netI 0.1142
_diffrn_reflns_limit_h_max 12
_diffrn_reflns_limit_h_min -14
_diffrn_reflns_limit_k_max 15
_diffrn_reflns_limit_k_min -15
_diffrn_reflns_limit_l_max 19
_diffrn_reflns_limit_l_min -19
_diffrn_reflns_number 22491
_diffrn_reflns_theta_full 24.84
_diffrn_reflns_theta_max 24.84
_diffrn_reflns_theta_min 1.57
_exptl_absorpt_coefficient_mu 2.830
_exptl_absorpt_correction_T_max 0.568
_exptl_absorpt_correction_T_min 0.462
_exptl_absorpt_correction_type numerical
_exptl_absorpt_process_details XPREP
_exptl_crystal_density_diffrn 1.598
_exptl_crystal_density_method 'not measured'
_exptl_crystal_F_000 1328
_exptl_crystal_size_max 0.31
_exptl_crystal_size_mid 0.23
_exptl_crystal_size_min 0.20
_refine_diff_density_max 0.741
_refine_diff_density_min -0.654
_refine_diff_density_rms 0.101
_refine_ls_extinction_method none
_refine_ls_goodness_of_fit_ref 0.783
_refine_ls_hydrogen_treatment mixed
_refine_ls_matrix_type full
_refine_ls_number_parameters 575
_refine_ls_number_reflns 9031
_refine_ls_number_restraints 0
_refine_ls_restrained_S_all 0.783
_refine_ls_R_factor_all 0.0621
_refine_ls_R_factor_gt 0.0376
_refine_ls_shift/su_max 0.001
_refine_ls_shift/su_mean 0.000
_refine_ls_structure_factor_coef Fsqd
_refine_ls_weighting_details 'calc w=1/[\s^2^(Fo^2^)+(0.0228P)^2^+0.0000P] where P=(Fo^2^+2Fc^2^)/3'
_refine_ls_weighting_scheme calc
_refine_ls_wR_factor_gt 0.0796
_refine_ls_wR_factor_ref 0.0833
_reflns_number_gt 5839
_reflns_number_total 9031
_reflns_threshold_expression >2sigma(I)
_cod_data_source_file b400168k.txt
_cod_data_source_block zincphosphonate3
_cod_original_cell_volume 2670.7(9)
_cod_original_sg_symbol_H-M P-1
_cod_database_code 7014027

loop_
_symmetry_equiv_pos_as_xyz
'x, y, z'
'-x, -y, -z'

loop_
_atom_site_label
_atom_site_type_symbol
_atom_site_fract_x
_atom_site_fract_y
_atom_site_fract_z
_atom_site_U_iso_or_equiv
_atom_site_adp_type
_atom_site_occupancy
_atom_site_symmetry_multiplicity
_atom_site_calc_flag
_atom_site_refinement_flags
_atom_site_disorder_assembly
_atom_site_disorder_group
Zn1 Zn 0.57293(5) 0.32632(4) 0.37570(3) 0.02201(14) Uani 1 1 d . . .
Zn2 Zn 0.77390(5) 0.48573(4) 0.23884(3) 0.02243(14) Uani 1 1 d . . .
Zn3 Zn 0.83442(5) 0.07707(4) 0.33196(3) 0.02451(14) Uani 1 1 d . . .
Zn4 Zn 0.57307(5) 0.32805(4) 0.12279(3) 0.02142(14) Uani 1 1 d . . .
Zn5 Zn 0.83109(5) 0.08146(4) 0.14278(3) 0.02474(14) Uani 1 1 d . . .
Zn6 Zn 0.97214(5) 0.21106(4) 0.22871(3) 0.02465(14) Uani 1 1 d . . .
P7 P 0.51386(11) 0.51130(10) 0.25127(7) 0.0221(3) Uani 1 1 d . . .
P8 P 0.60045(11) 0.13650(9) 0.24859(7) 0.0215(3) Uani 1 1 d . . .
P9 P 0.82517(11) 0.32329(10) 0.38158(7) 0.0220(3) Uani 1 1 d . . .
P10 P 0.82511(11) 0.32868(9) 0.09211(7) 0.0215(3) Uani 1 1 d . . .
O13 O 0.8623(3) 0.2258(2) 0.32799(19) 0.0245(8) Uani 1 1 d . . .
O12 O 0.8598(3) 0.2285(2) 0.14197(18) 0.0232(8) Uani 1 1 d . . .
O11 O 0.8403(3) 0.4171(2) 0.33159(19) 0.0272(8) Uani 1 1 d . . .
O10 O 0.8429(3) 0.4202(3) 0.14042(19) 0.0286(8) Uani 1 1 d . . .
O9 O 0.9442(3) 0.0597(2) 0.23108(19) 0.0248(8) Uani 1 1 d . . .
O8 O 0.5740(3) 0.1975(3) 0.17187(19) 0.0291(8) Uani 1 1 d . . .
O60 O 0.4754(3) 0.3180(3) 0.0318(2) 0.0284(8) Uani 1 1 d . . .
O7 O 0.7249(3) 0.0881(2) 0.24442(19) 0.0226(8) Uani 1 1 d . . .
O6 O 0.5688(3) 0.1984(3) 0.32603(19) 0.0309(9) Uani 1 1 d . . .
O5 O 0.7089(3) 0.3304(3) 0.41873(19) 0.0310(9) Uani 1 1 d . . .
O50 O 0.4728(3) 0.3175(3) 0.4765(2) 0.0292(8) Uani 1 1 d . . .
O40 O 0.8381(3) 0.6155(3) 0.2432(2) 0.0330(9) Uani 1 1 d . . .
O4 O 0.5026(3) 0.4521(3) 0.3286(2) 0.0316(9) Uani 1 1 d . . .
O3 O 0.7093(3) 0.3401(3) 0.06711(19) 0.0273(8) Uani 1 1 d . . .
O2 O 0.6211(3) 0.5485(3) 0.2442(2) 0.0303(8) Uani 1 1 d . . .
O1 O 0.4998(3) 0.4515(3) 0.1767(2) 0.0296(8) Uani 1 1 d . . .
C3 C 0.7799(5) 0.7204(4) 0.2269(4) 0.0393(15) Uani 1 1 d . . .
H3A H 0.7117 0.7384 0.2625 0.047 Uiso 1 1 calc R . .
H3B H 0.7608 0.7270 0.1697 0.047 Uiso 1 1 calc R . .
C2 C 0.4020(4) 0.6240(4) 0.2565(3) 0.0264(12) Uani 1 1 d . . .
C1 C 0.5237(4) 0.0334(4) 0.2527(3) 0.0256(12) Uani 1 1 d . . .
C25 C 0.9130(4) 0.3185(4) -0.0016(3) 0.0244(11) Uani 1 1 d . . .
C24 C 0.8304(4) -0.0090(4) 0.0492(3) 0.0315(13) Uani 1 1 d . . .
H24A H 0.9004 -0.0130 0.0163 0.038 Uiso 1 1 calc R . .
H24B H 0.8295 -0.0793 0.0700 0.038 Uiso 1 1 calc R . .
C23 C 0.9145(5) 0.3118(4) 0.4652(3) 0.0291(12) Uani 1 1 d . . .
C22 C 1.0416(4) -0.0199(4) 0.2199(3) 0.0320(13) Uani 1 1 d . . .
H22A H 1.0891 -0.0010 0.1742 0.038 Uiso 1 1 calc R . .
H22B H 1.0211 -0.0856 0.2057 0.038 Uiso 1 1 calc R . .
C21 C 1.0333(4) 0.2932(5) 0.0172(3) 0.0352(13) Uani 1 1 d . . .
H21A H 1.0795 0.2916 -0.0333 0.053 Uiso 1 1 calc R . .
H21B H 1.0497 0.2255 0.0436 0.053 Uiso 1 1 calc R . .
H21C H 1.0479 0.3462 0.0534 0.053 Uiso 1 1 calc R . .
C20 C 0.7360(5) 0.0208(5) -0.0082(3) 0.0428(15) Uani 1 1 d . . .
H20A H 0.7459 -0.0303 -0.0520 0.064 Uiso 1 1 calc R . .
H20B H 0.7367 0.0893 -0.0312 0.064 Uiso 1 1 calc R . .
H20C H 0.6658 0.0221 0.0224 0.064 Uiso 1 1 calc R . .
C19 C 0.8304(4) -0.0107(4) 0.4288(3) 0.0298(12) Uani 1 1 d . . .
H19A H 0.8315 -0.0819 0.4104 0.036 Uiso 1 1 calc R . .
H19B H 0.8986 -0.0127 0.4563 0.036 Uiso 1 1 calc R . .
C18 C 0.5547(5) -0.0351(4) 0.1763(3) 0.0340(13) Uani 1 1 d . . .
H18A H 0.5185 -0.0942 0.1811 0.051 Uiso 1 1 calc R . .
H18B H 0.6342 -0.0600 0.1707 0.051 Uiso 1 1 calc R . .
H18C H 0.5309 0.0055 0.1284 0.051 Uiso 1 1 calc R . .
C17 C 0.4379(5) 0.2225(4) 0.4983(3) 0.0394(15) Uani 1 1 d . . .
H17A H 0.4857 0.1836 0.5383 0.047 Uiso 1 1 calc R . .
H17B H 0.4413 0.1784 0.4498 0.047 Uiso 1 1 calc R . .
C16 C 0.4097(5) 0.6887(4) 0.3310(3) 0.0410(15) Uani 1 1 d . . .
H16A H 0.3468 0.7469 0.3358 0.062 Uiso 1 1 calc R . .
H16B H 0.4775 0.7150 0.3254 0.062 Uiso 1 1 calc R . .
H16C H 0.4097 0.6456 0.3796 0.062 Uiso 1 1 calc R . .
C15 C 1.1212(5) 0.2391(4) 0.2198(3) 0.0338(13) Uani 1 1 d . . .
H15A H 1.1603 0.2047 0.2659 0.041 Uiso 1 1 calc R . .
H15B H 1.1592 0.2053 0.1696 0.041 Uiso 1 1 calc R . .
C14 C 0.4433(5) 0.2217(4) 0.0125(4) 0.0400(15) Uani 1 1 d . . .
H14A H 0.4492 0.1751 0.0599 0.048 Uiso 1 1 calc R . .
H14B H 0.4909 0.1861 -0.0333 0.048 Uiso 1 1 calc R . .
C13 C 0.5485(5) -0.0327(4) 0.3280(3) 0.0349(13) Uani 1 1 d . . .
H13A H 0.5127 -0.0920 0.3267 0.052 Uiso 1 1 calc R . .
H13B H 0.5209 0.0089 0.3766 0.052 Uiso 1 1 calc R . .
H13C H 0.6278 -0.0575 0.3291 0.052 Uiso 1 1 calc R . .
C12 C 0.9411(4) 0.6170(4) 0.2773(3) 0.0321(13) Uani 1 1 d . . .
H12A H 1.0033 0.5850 0.2394 0.038 Uiso 1 1 calc R . .
H12B H 0.9465 0.5785 0.3291 0.038 Uiso 1 1 calc R . .
C11 C 0.2928(5) 0.5891(5) 0.2617(4) 0.0386(14) Uani 1 1 d . . .
H11A H 0.2327 0.6498 0.2669 0.058 Uiso 1 1 calc R . .
H11B H 0.2889 0.5446 0.3091 0.058 Uiso 1 1 calc R . .
H11C H 0.2868 0.5506 0.2125 0.058 Uiso 1 1 calc R . .
C10 C 0.8896(5) 0.4223(4) -0.0466(3) 0.0388(15) Uani 1 1 d . . .
H10A H 0.9334 0.4160 -0.0985 0.058 Uiso 1 1 calc R . .
H10B H 0.9089 0.4761 -0.0135 0.058 Uiso 1 1 calc R . .
H10C H 0.8117 0.4408 -0.0565 0.058 Uiso 1 1 calc R . .
C9 C 0.8877(5) 0.2332(4) -0.0554(3) 0.0377(14) Uani 1 1 d . . .
H9A H 0.9328 0.2290 -0.1066 0.057 Uiso 1 1 calc R . .
H9B H 0.8101 0.2496 -0.0666 0.057 Uiso 1 1 calc R . .
H9C H 0.9039 0.1667 -0.0274 0.057 Uiso 1 1 calc R . .
C8 C 0.4104(5) 0.6904(4) 0.1798(3) 0.0401(15) Uani 1 1 d . . .
H8A H 0.3488 0.7499 0.1818 0.060 Uiso 1 1 calc R . .
H8B H 0.4083 0.6486 0.1316 0.060 Uiso 1 1 calc R . .
H8C H 0.4794 0.7147 0.1775 0.060 Uiso 1 1 calc R . .
C7 C 1.1043(5) -0.0353(5) 0.2948(4) 0.0500(17) Uani 1 1 d . . .
H7A H 1.1677 -0.0925 0.2860 0.075 Uiso 1 1 calc R . .
H7B H 1.0568 -0.0516 0.3406 0.075 Uiso 1 1 calc R . .
H7C H 1.1294 0.0281 0.3067 0.075 Uiso 1 1 calc R . .
C43 C 0.3180(5) 0.3588(4) -0.0412(4) 0.0441(16) Uani 1 1 d . . .
H43A H 0.3425 0.3583 -0.0995 0.053 Uiso 1 1 calc R . .
H43B H 0.2415 0.3980 -0.0339 0.053 Uiso 1 1 calc R . .
C42 C 0.3911(5) 0.4047(4) 0.0082(4) 0.0454(17) Uani 1 1 d . . .
H42A H 0.4242 0.4553 -0.0240 0.055 Uiso 1 1 calc R . .
H42B H 0.3496 0.4401 0.0566 0.055 Uiso 1 1 calc R . .
C41 C 0.8556(5) 0.7886(4) 0.2436(4) 0.0432(15) Uani 1 1 d . . .
H41A H 0.8161 0.8502 0.2748 0.052 Uiso 1 1 calc R . .
H41B H 0.8880 0.8121 0.1923 0.052 Uiso 1 1 calc R . .
C40 C 0.4010(4) 0.0811(5) 0.2545(4) 0.0387(14) Uani 1 1 d . . .
H40A H 0.3594 0.0259 0.2547 0.058 Uiso 1 1 calc R . .
H40B H 0.3859 0.1244 0.2066 0.058 Uiso 1 1 calc R . .
H40C H 0.3793 0.1235 0.3035 0.058 Uiso 1 1 calc R . .
C39 C 0.7325(5) 0.0202(5) 0.4927(3) 0.0456(16) Uani 1 1 d . . .
H39A H 0.7403 -0.0295 0.5373 0.068 Uiso 1 1 calc R . .
H39B H 0.6640 0.0202 0.4674 0.068 Uiso 1 1 calc R . .
H39C H 0.7314 0.0895 0.5136 0.068 Uiso 1 1 calc R . .
C38 C 0.3276(5) 0.2505(5) -0.0097(4) 0.0497(17) Uani 1 1 d . . .
H38A H 0.2760 0.2484 0.0382 0.060 Uiso 1 1 calc R . .
H38B H 0.3131 0.2035 -0.0519 0.060 Uiso 1 1 calc R . .
C37 C 0.3906(5) 0.4054(5) 0.5070(4) 0.0449(16) Uani 1 1 d . . .
H37A H 0.3579 0.4477 0.4617 0.054 Uiso 1 1 calc R . .
H37B H 0.4231 0.4495 0.5421 0.054 Uiso 1 1 calc R . .
C36 C 0.8855(6) 0.4119(5) 0.5162(3) 0.0466(17) Uani 1 1 d . . .
H36A H 0.9249 0.4020 0.5658 0.070 Uiso 1 1 calc R . .
H36B H 0.8065 0.4285 0.5306 0.070 Uiso 1 1 calc R . .
H36C H 0.9067 0.4688 0.4848 0.070 Uiso 1 1 calc R . .
C35 C 0.8940(6) 0.2231(5) 0.5195(4) 0.0516(18) Uani 1 1 d . . .
H35A H 0.9411 0.2168 0.5649 0.077 Uiso 1 1 calc R . .
H35B H 0.9107 0.1585 0.4881 0.077 Uiso 1 1 calc R . .
H35C H 0.8171 0.2367 0.5403 0.077 Uiso 1 1 calc R . .
C34 C 1.1342(6) 0.3521(5) 0.2183(4) 0.0536(18) Uani 1 1 d . . .
H34A H 1.2118 0.3544 0.2087 0.080 Uiso 1 1 calc R . .
H34B H 1.1060 0.3850 0.2705 0.080 Uiso 1 1 calc R . .
H34C H 1.0931 0.3890 0.1749 0.080 Uiso 1 1 calc R . .
C33 C 0.9422(6) 0.7278(4) 0.2911(4) 0.0538(19) Uani 1 1 d . . .
H33A H 0.9273 0.7453 0.3494 0.065 Uiso 1 1 calc R . .
H33B H 1.0144 0.7426 0.2728 0.065 Uiso 1 1 calc R . .
C32 C 1.0333(5) 0.2928(7) 0.4354(4) 0.067(2) Uani 1 1 d . . .
H32A H 1.0789 0.2822 0.4817 0.100 Uiso 1 1 calc R . .
H32B H 1.0475 0.3527 0.4042 0.100 Uiso 1 1 calc R . .
H32C H 1.0508 0.2311 0.4007 0.100 Uiso 1 1 calc R . .
C31 C 0.3234(6) 0.2526(6) 0.5338(6) 0.078(3) Uani 1 1 d . . .
H31A H 0.2711 0.2413 0.4943 0.093 Uiso 1 1 calc R . .
H31B H 0.3126 0.2117 0.5831 0.093 Uiso 1 1 calc R . .
C30 C 0.3083(6) 0.3606(5) 0.5533(6) 0.080(3) Uani 1 1 d . . .
H30A H 0.3151 0.3690 0.6120 0.096 Uiso 1 1 calc R . .
H30B H 0.2342 0.3970 0.5403 0.096 Uiso 1 1 calc R . .

loop_
_atom_site_aniso_label
_atom_site_aniso_U_11
_atom_site_aniso_U_22
_atom_site_aniso_U_33
_atom_site_aniso_U_23
_atom_site_aniso_U_13
_atom_site_aniso_U_12
Zn1 0.0244(3) 0.0183(3) 0.0225(3) -0.0013(2) -0.0026(2) -0.0019(2)
Zn2 0.0258(3) 0.0162(3) 0.0246(3) -0.0027(2) -0.0036(2) -0.0017(2)
Zn3 0.0261(3) 0.0189(3) 0.0277(3) 0.0000(2) -0.0035(3) -0.0020(3)
Zn4 0.0237(3) 0.0171(3) 0.0229(3) -0.0012(2) -0.0040(2) -0.0020(2)
Zn5 0.0279(3) 0.0177(3) 0.0278(3) -0.0032(2) -0.0030(3) -0.0023(3)
Zn6 0.0241(3) 0.0178(3) 0.0315(3) -0.0003(2) -0.0038(3) -0.0024(2)
P7 0.0246(7) 0.0162(6) 0.0234(6) -0.0015(5) -0.0026(6) 0.0009(5)
P8 0.0239(7) 0.0147(6) 0.0254(6) -0.0011(5) -0.0030(6) -0.0021(5)
P9 0.0250(7) 0.0167(6) 0.0236(6) -0.0018(5) -0.0052(6) -0.0012(5)
P10 0.0247(7) 0.0157(6) 0.0227(6) 0.0003(5) -0.0005(5) -0.0014(5)
O13 0.028(2) 0.0170(17) 0.0307(18) -0.0041(14) -0.0084(16) -0.0076(15)
O12 0.0272(19) 0.0176(17) 0.0249(17) 0.0049(13) -0.0016(15) -0.0053(15)
O11 0.038(2) 0.0186(18) 0.0272(18) -0.0011(14) -0.0064(16) -0.0086(16)
O10 0.038(2) 0.0203(18) 0.0239(17) -0.0012(14) -0.0016(16) 0.0014(16)
O9 0.0244(19) 0.0138(17) 0.0354(19) -0.0024(14) -0.0057(16) -0.0009(15)
O8 0.033(2) 0.028(2) 0.0262(18) 0.0066(15) -0.0050(16) -0.0053(17)
O60 0.032(2) 0.0184(18) 0.0352(19) -0.0023(15) -0.0121(17) -0.0034(16)
O7 0.0154(17) 0.0207(18) 0.0324(18) -0.0034(14) -0.0018(15) -0.0049(14)
O6 0.033(2) 0.029(2) 0.0273(18) -0.0102(15) 0.0047(16) 0.0002(17)
O5 0.031(2) 0.034(2) 0.0243(18) -0.0043(15) -0.0012(16) 0.0012(17)
O50 0.034(2) 0.0201(18) 0.0321(18) 0.0001(15) 0.0026(17) -0.0027(16)
O40 0.033(2) 0.0179(18) 0.050(2) 0.0014(16) -0.0171(18) -0.0059(16)
O4 0.033(2) 0.0256(19) 0.0324(19) 0.0034(15) 0.0018(17) 0.0013(17)
O3 0.0236(19) 0.029(2) 0.0290(18) 0.0042(15) -0.0032(15) -0.0051(16)
O2 0.025(2) 0.0219(19) 0.043(2) -0.0028(16) -0.0034(17) -0.0039(16)
O1 0.030(2) 0.0249(19) 0.0338(19) -0.0081(15) -0.0068(17) -0.0035(16)
C3 0.055(4) 0.015(3) 0.050(3) 0.010(2) -0.022(3) -0.007(3)
C2 0.026(3) 0.019(3) 0.032(3) -0.001(2) -0.003(2) 0.000(2)
C1 0.024(3) 0.022(3) 0.033(3) -0.005(2) -0.005(2) -0.007(2)
C25 0.025(3) 0.024(3) 0.023(2) -0.002(2) -0.001(2) -0.003(2)
C24 0.028(3) 0.023(3) 0.042(3) -0.008(2) 0.000(3) -0.004(2)
C23 0.039(3) 0.023(3) 0.024(3) 0.000(2) -0.008(2) -0.001(2)
C22 0.028(3) 0.017(3) 0.047(3) -0.002(2) 0.003(3) 0.004(2)
C21 0.021(3) 0.041(3) 0.042(3) -0.002(3) 0.008(2) -0.005(3)
C20 0.046(4) 0.048(4) 0.038(3) -0.005(3) -0.010(3) -0.016(3)
C19 0.035(3) 0.020(3) 0.037(3) 0.004(2) -0.012(3) -0.009(2)
C18 0.043(4) 0.025(3) 0.038(3) -0.008(2) -0.005(3) -0.015(3)
C17 0.052(4) 0.026(3) 0.038(3) 0.002(2) 0.016(3) -0.010(3)
C16 0.038(4) 0.026(3) 0.055(4) -0.016(3) -0.008(3) 0.004(3)
C15 0.031(3) 0.030(3) 0.039(3) 0.002(2) 0.000(3) -0.004(3)
C14 0.058(4) 0.019(3) 0.044(3) -0.002(2) -0.025(3) -0.004(3)
C13 0.037(3) 0.026(3) 0.047(3) 0.006(2) -0.003(3) -0.020(3)
C12 0.022(3) 0.027(3) 0.047(3) -0.002(2) -0.011(3) -0.002(2)
C11 0.028(3) 0.034(3) 0.050(3) -0.005(3) 0.000(3) 0.000(3)
C10 0.049(4) 0.031(3) 0.033(3) 0.002(2) 0.011(3) -0.004(3)
C9 0.039(3) 0.040(3) 0.034(3) -0.015(3) 0.009(3) -0.010(3)
C8 0.037(3) 0.025(3) 0.052(3) 0.008(3) 0.000(3) 0.008(3)
C7 0.032(3) 0.047(4) 0.065(4) 0.010(3) -0.007(3) 0.009(3)
C43 0.040(4) 0.031(3) 0.061(4) -0.004(3) -0.029(3) 0.000(3)
C42 0.053(4) 0.024(3) 0.057(4) -0.004(3) -0.035(3) 0.009(3)
C41 0.046(4) 0.020(3) 0.062(4) -0.006(3) -0.009(3) -0.002(3)
C40 0.025(3) 0.043(4) 0.050(3) 0.000(3) -0.004(3) -0.012(3)
C39 0.053(4) 0.052(4) 0.036(3) -0.002(3) 0.001(3) -0.023(3)
C38 0.048(4) 0.040(4) 0.068(4) 0.005(3) -0.030(4) -0.017(3)
C37 0.055(4) 0.028(3) 0.043(3) -0.005(3) 0.017(3) 0.003(3)
C36 0.073(5) 0.033(3) 0.038(3) -0.005(3) -0.025(3) -0.013(3)
C35 0.080(5) 0.033(3) 0.049(4) 0.009(3) -0.037(4) -0.019(3)
C34 0.069(5) 0.048(4) 0.050(4) -0.002(3) -0.011(4) -0.024(4)
C33 0.059(4) 0.027(3) 0.083(5) 0.009(3) -0.042(4) -0.015(3)
C32 0.036(4) 0.113(7) 0.049(4) -0.020(4) -0.019(3) -0.003(4)
C31 0.051(5) 0.054(5) 0.127(7) 0.009(5) 0.024(5) -0.017(4)
C30 0.061(5) 0.033(4) 0.135(7) -0.012(4) 0.062(5) -0.008(4)

loop_
_atom_type_symbol
_atom_type_description
_atom_type_scat_dispersion_real
_atom_type_scat_dispersion_imag
_atom_type_scat_source
C C 0.0033 0.0016 'International Tables Vol C Tables 4.2.6.8 and 6.1.1.4'
H H 0.0000 0.0000 'International Tables Vol C Tables 4.2.6.8 and 6.1.1.4'
O O 0.0106 0.0060 'International Tables Vol C Tables 4.2.6.8 and 6.1.1.4'
P P 0.1023 0.0942 'International Tables Vol C Tables 4.2.6.8 and 6.1.1.4'
Zn Zn 0.2839 1.4301 'International Tables Vol C Tables 4.2.6.8 and 6.1.1.4'

loop_
_geom_angle_atom_site_label_1
_geom_angle_atom_site_label_2
_geom_angle_atom_site_label_3
_geom_angle
_geom_angle_site_symmetry_1
_geom_angle_site_symmetry_3
_geom_angle_publ_flag
O6 Zn1 O4 119.62(16) . . ?
O6 Zn1 O5 114.02(15) . . ?
O4 Zn1 O5 114.79(17) . . ?
O6 Zn1 O50 99.46(15) . . ?
O4 Zn1 O50 101.98(14) . . ?
O5 Zn1 O50 103.01(15) . . ?
O10 Zn2 O2 119.62(15) . . ?
O10 Zn2 O11 110.72(14) . . ?
O2 Zn2 O11 120.88(15) . . ?
O10 Zn2 O40 102.76(16) . . ?
O2 Zn2 O40 99.52(15) . . ?
O11 Zn2 O40 97.56(15) . . ?
C19 Zn3 O7 123.43(19) . . ?
C19 Zn3 O13 126.67(18) . . ?
O7 Zn3 O13 99.54(13) . . ?
C19 Zn3 O9 130.07(17) . . ?
O7 Zn3 O9 81.45(13) . . ?
O13 Zn3 O9 81.98(13) . . ?
C19 Zn3 Zn6 145.00(17) . . ?
O7 Zn3 Zn6 91.05(10) . . ?
O13 Zn3 Zn6 40.28(9) . . ?
O9 Zn3 Zn6 41.70(9) . . ?
C19 Zn3 Zn5 144.42(16) . . ?
O7 Zn3 Zn5 40.43(9) . . ?
O13 Zn3 Zn5 88.67(9) . . ?
O9 Zn3 Zn5 41.14(9) . . ?
Zn6 Zn3 Zn5 59.70(3) . . ?
O1 Zn4 O8 120.48(15) . . ?
O1 Zn4 O3 113.19(16) . . ?
O8 Zn4 O3 114.26(15) . . ?
O1 Zn4 O60 102.52(14) . . ?
O8 Zn4 O60 99.22(15) . . ?
O3 Zn4 O60 103.53(14) . . ?
C24 Zn5 O12 127.78(19) . . ?
C24 Zn5 O7 123.7(2) . . ?
O12 Zn5 O7 100.59(13) . . ?
C24 Zn5 O9 126.68(17) . . ?
O12 Zn5 O9 82.72(13) . . ?
O7 Zn5 O9 80.84(13) . . ?
C24 Zn5 Zn6 143.65(17) . . ?
O12 Zn5 Zn6 40.69(9) . . ?
O7 Zn5 Zn6 91.18(10) . . ?
O9 Zn5 Zn6 42.02(9) . . ?
C24 Zn5 Zn3 141.62(16) . . ?
O12 Zn5 Zn3 89.86(9) . . ?
O7 Zn5 Zn3 40.11(9) . . ?
O9 Zn5 Zn3 40.86(9) . . ?
Zn6 Zn5 Zn3 60.13(3) . . ?
C15 Zn6 O13 128.74(19) . . ?
C15 Zn6 O12 128.49(19) . . ?
O13 Zn6 O12 97.14(13) . . ?
C15 Zn6 O9 121.85(18) . . ?
O13 Zn6 O9 81.60(13) . . ?
O12 Zn6 O9 82.03(13) . . ?
C15 Zn6 Zn5 139.63(16) . . ?
O13 Zn6 Zn5 89.35(10) . . ?
O12 Zn6 Zn5 40.48(9) . . ?
O9 Zn6 Zn5 41.56(9) . . ?
C15 Zn6 Zn3 139.40(16) . . ?
O13 Zn6 Zn3 40.65(9) . . ?
O12 Zn6 Zn3 89.72(10) . . ?
O9 Zn6 Zn3 40.95(9) . . ?
Zn5 Zn6 Zn3 60.17(2) . . ?
O4 P7 O1 112.9(2) . . ?
O4 P7 O2 111.2(2) . . ?
O1 P7 O2 111.3(2) . . ?
O4 P7 C2 106.6(2) . . ?
O1 P7 C2 106.1(2) . . ?
O2 P7 C2 108.3(2) . . ?
O6 P8 O8 114.5(2) . . ?
O6 P8 O7 109.4(2) . . ?
O8 P8 O7 109.1(2) . . ?
O6 P8 C1 107.0(2) . . ?
O8 P8 C1 107.5(2) . . ?
O7 P8 C1 109.1(2) . . ?
O11 P9 O5 113.9(2) . . ?
O11 P9 O13 108.58(18) . . ?
O5 P9 O13 111.1(2) . . ?
O11 P9 C23 108.2(2) . . ?
O5 P9 C23 107.0(2) . . ?
O13 P9 C23 107.9(2) . . ?
O3 P10 O10 113.5(2) . . ?
O3 P10 O12 111.2(2) . . ?
O10 P10 O12 108.85(19) . . ?
O3 P10 C25 106.3(2) . . ?
O10 P10 C25 108.3(2) . . ?
O12 P10 C25 108.5(2) . . ?
P9 O13 Zn6 125.7(2) . . ?
P9 O13 Zn3 135.1(2) . . ?
Zn6 O13 Zn3 99.06(13) . . ?
P10 O12 Zn5 136.7(2) . . ?
P10 O12 Zn6 124.2(2) . . ?
Zn5 O12 Zn6 98.83(13) . . ?
P9 O11 Zn2 134.7(2) . . ?
P10 O10 Zn2 133.0(2) . . ?
C22 O9 Zn3 125.5(3) . . ?
C22 O9 Zn5 119.4(3) . . ?
Zn3 O9 Zn5 98.00(14) . . ?
C22 O9 Zn6 114.6(3) . . ?
Zn3 O9 Zn6 97.35(13) . . ?
Zn5 O9 Zn6 96.42(13) . . ?
P8 O8 Zn4 142.9(2) . . ?
C14 O60 C42 109.0(4) . . ?
C14 O60 Zn4 122.0(3) . . ?
C42 O60 Zn4 122.6(3) . . ?
P8 O7 Zn3 129.94(19) . . ?
P8 O7 Zn5 125.52(19) . . ?
Zn3 O7 Zn5 99.46(14) . . ?
P8 O6 Zn1 143.2(2) . . ?
P9 O5 Zn1 134.1(2) . . ?
C17 O50 C37 109.7(4) . . ?
C17 O50 Zn1 121.2(3) . . ?
C37 O50 Zn1 122.3(3) . . ?
C12 O40 C3 110.6(4) . . ?
C12 O40 Zn2 123.2(3) . . ?
C3 O40 Zn2 125.4(3) . . ?
P7 O4 Zn1 137.9(2) . . ?
P10 O3 Zn4 134.2(2) . . ?
P7 O2 Zn2 136.5(2) . . ?
P7 O1 Zn4 137.1(2) . . ?
O40 C3 C41 106.0(5) . . ?
C11 C2 C16 109.9(4) . . ?
C11 C2 C8 109.5(5) . . ?
C16 C2 C8 109.0(5) . . ?
C11 C2 P7 109.6(4) . . ?
C16 C2 P7 109.5(4) . . ?
C8 C2 P7 109.4(3) . . ?
C13 C1 C40 109.9(4) . . ?
C13 C1 C18 109.5(4) . . ?
C40 C1 C18 108.2(5) . . ?
C13 C1 P8 110.2(4) . . ?
C40 C1 P8 109.1(4) . . ?
C18 C1 P8 109.8(4) . . ?
C21 C25 C10 109.0(5) . . ?
C21 C25 C9 110.0(4) . . ?
C10 C25 C9 109.3(4) . . ?
C21 C25 P10 110.3(3) . . ?
C10 C25 P10 109.1(3) . . ?
C9 C25 P10 109.1(4) . . ?
C20 C24 Zn5 118.0(4) . . ?
C32 C23 C35 109.6(5) . . ?
C32 C23 C36 109.5(6) . . ?
C35 C23 C36 107.9(4) . . ?
C32 C23 P9 111.7(4) . . ?
C35 C23 P9 108.9(4) . . ?
C36 C23 P9 109.3(4) . . ?
O9 C22 C7 111.8(4) . . ?
C39 C19 Zn3 117.7(4) . . ?
O50 C17 C31 106.6(5) . . ?
C34 C15 Zn6 118.4(4) . . ?
O60 C14 C38 106.3(4) . . ?
O40 C12 C33 106.0(4) . . ?
C42 C43 C38 104.4(5) . . ?
O60 C42 C43 105.5(4) . . ?
C3 C41 C33 107.1(5) . . ?
C14 C38 C43 103.4(5) . . ?
O50 C37 C30 105.1(5) . . ?
C41 C33 C12 106.7(5) . . ?
C30 C31 C17 105.2(6) . . ?
C31 C30 C37 109.7(6) . . ?

loop_
_geom_bond_atom_site_label_1
_geom_bond_atom_site_label_2
_geom_bond_distance
_geom_bond_site_symmetry_2
_geom_bond_publ_flag
Zn1 O6 1.899(4) . ?
Zn1 O4 1.900(3) . ?
Zn1 O5 1.900(4) . ?
Zn1 O50 2.031(3) . ?
Zn2 O10 1.916(3) . ?
Zn2 O2 1.917(3) . ?
Zn2 O11 1.925(3) . ?
Zn2 O40 2.042(4) . ?
Zn3 C19 1.972(5) . ?
Zn3 O7 2.046(3) . ?
Zn3 O13 2.066(3) . ?
Zn3 O9 2.069(3) . ?
Zn3 Zn6 3.1313(13) . ?
Zn3 Zn5 3.1323(10) . ?
Zn4 O1 1.897(3) . ?
Zn4 O8 1.898(3) . ?
Zn4 O3 1.915(4) . ?
Zn4 O60 2.026(3) . ?
Zn5 C24 1.968(5) . ?
Zn5 O12 2.048(3) . ?
Zn5 O7 2.059(3) . ?
Zn5 O9 2.081(3) . ?
Zn5 Zn6 3.1176(12) . ?
Zn6 C15 1.970(6) . ?
Zn6 O13 2.050(3) . ?
Zn6 O12 2.057(3) . ?
Zn6 O9 2.100(3) . ?
P7 O4 1.506(4) . ?
P7 O1 1.511(4) . ?
P7 O2 1.518(4) . ?
P7 C2 1.820(5) . ?
P8 O6 1.512(3) . ?
P8 O8 1.515(3) . ?
P8 O7 1.554(3) . ?
P8 C1 1.820(5) . ?
P9 O11 1.520(4) . ?
P9 O5 1.524(4) . ?
P9 O13 1.544(3) . ?
P9 C23 1.824(5) . ?
P10 O3 1.512(4) . ?
P10 O10 1.520(4) . ?
P10 O12 1.553(3) . ?
P10 C25 1.826(5) . ?
O9 C22 1.439(5) . ?
O60 C14 1.456(6) . ?
O60 C42 1.460(6) . ?
O50 C17 1.447(6) . ?
O50 C37 1.452(6) . ?
O40 C12 1.448(6) . ?
O40 C3 1.459(6) . ?
C3 C41 1.477(8) . ?
C2 C11 1.525(8) . ?
C2 C16 1.527(7) . ?
C2 C8 1.544(7) . ?
C1 C13 1.527(7) . ?
C1 C40 1.533(7) . ?
C1 C18 1.542(7) . ?
C25 C21 1.526(7) . ?
C25 C10 1.537(7) . ?
C25 C9 1.541(7) . ?
C24 C20 1.552(8) . ?
C23 C32 1.504(8) . ?
C23 C35 1.522(8) . ?
C23 C36 1.542(7) . ?
C22 C7 1.503(8) . ?
C19 C39 1.550(8) . ?
C17 C31 1.486(9) . ?
C15 C34 1.535(8) . ?
C14 C38 1.490(8) . ?
C12 C33 1.488(8) . ?
C43 C42 1.489(8) . ?
C43 C38 1.503(8) . ?
C41 C33 1.477(8) . ?
C37 C30 1.459(9) . ?
C31 C30 1.439(10) . ?
